data_4060374
loop_
_publ_author_name
'Hon Man Lee'

_journal_name_full Organometallics
_journal_paper_doi 10.1021/om049081o
_journal_year 2005
_chemical_formula_sum 'C19 H29 I N2 Ru S3'
_chemical_formula_weight 609.59
_space_group_IT_number 62
_symmetry_cell_setting orthorhombic
_symmetry_space_group_name_Hall '-P 2ac 2n'
_symmetry_space_group_name_H-M 'P n m a'
_cell_angle_alpha 90.00
_cell_angle_beta 90.00
_cell_angle_gamma 90.00
_cell_formula_units_Z 4
_cell_length_a 28.5808(8)
_cell_length_b 8.5395(2)
_cell_length_c 9.5463(3)
_cell_measurement_temperature 223(2)
_cell_volume 2329.92(11)
_diffrn_ambient_temperature 223(2)
_exptl_crystal_density_diffrn 1.738
_cod_depositor_comments
;
The following automatic conversions were performed:
'_symmetry_cell_setting' value 'Orthorhombic' changed to 'orthorhombic'
according to '/home/saulius/struct/CIF-dictionaries/cif_core.dic'
dictionary named 'cif_core.dic' version 2.4.1 from 2010-06-29.

Automatic conversion script
Id: cif_fix_enum 1527 2010-12-29 10:47:43Z saulius 
;
_cod_database_code 4060374

loop_
_symmetry_equiv_pos_as_xyz
'x, y, z'
'-x+1/2, -y, z+1/2'
'-x, y+1/2, -z'
'x+1/2, -y+1/2, -z+1/2'
'-x, -y, -z'
'x-1/2, y, -z-1/2'
'x, -y-1/2, z'
'-x-1/2, y-1/2, z-1/2'

loop_
_atom_site_label
_atom_site_type_symbol
_atom_site_fract_x
_atom_site_fract_y
_atom_site_fract_z
_atom_site_U_iso_or_equiv
_atom_site_adp_type
_atom_site_occupancy
_atom_site_symmetry_multiplicity
_atom_site_calc_flag
_atom_site_refinement_flags
_atom_site_disorder_assembly
_atom_site_disorder_group
Ru1 Ru 0.40420(2) 0.2500 0.75482(7) 0.02324(17) Uani 1 2 d S . .
I2 I 0.26526(2) 0.2500 0.31144(7) 0.0431(2) Uani 1 2 d S . .
S2 S 0.34583(5) 0.0652(2) 0.76368(19) 0.0364(4) Uani 1 1 d D . .
S3 S 0.40359(8) 0.2500 0.9967(2) 0.0344(5) Uani 1 2 d SD . .
C1 C 0.2913(3) 0.1693(10) 0.7427(13) 0.070(3) Uani 1 1 d . . .
H1A H 0.2775 0.1353 0.6550 0.084 Uiso 1 1 calc R . .
H1B H 0.2705 0.1353 0.8170 0.084 Uiso 1 1 calc R . .
C2 C 0.3329(4) 0.0449(17) 0.9575(10) 0.031(3) Uiso 0.50 1 d PD A 1
H2A H 0.3073 0.1150 0.9807 0.037 Uiso 0.50 1 calc PR A 1
H2B H 0.3221 -0.0611 0.9747 0.037 Uiso 0.50 1 calc PR A 1
C3 C 0.3734(5) 0.0788(14) 1.0564(13) 0.028(3) Uiso 0.50 1 d PD A 1
H3A H 0.3947 -0.0097 1.0584 0.033 Uiso 0.50 1 calc PR A 1
H3B H 0.3617 0.0956 1.1506 0.033 Uiso 0.50 1 calc PR A 1
C2A C 0.3491(5) -0.0291(16) 0.9319(12) 0.039(3) Uiso 0.50 1 d PD . 2
H2A1 H 0.3193 -0.0817 0.9523 0.047 Uiso 0.50 1 calc PR . 2
C3A C 0.3585(5) 0.0956(15) 1.0421(15) 0.034(3) Uiso 0.50 1 d PD . 2
H3A1 H 0.3685 0.0435 1.1273 0.041 Uiso 0.50 1 calc PR . 2
H3A2 H 0.3292 0.1482 1.0627 0.041 Uiso 0.50 1 calc PR . 2
N3 N 0.4143(4) -0.2500 0.9031(11) 0.058(3) Uani 1 2 d S . 2
C4 C 0.3854(5) -0.1440(18) 0.9132(14) 0.037(3) Uani 0.50 1 d P . 2
C5 C 0.4296(3) 0.2500 0.5374(9) 0.033(2) Uani 1 2 d S . .
C6 C 0.4480(2) 0.1153(8) 0.6082(7) 0.0368(15) Uani 1 1 d . . .
C7 C 0.4760(2) 0.1660(10) 0.7212(6) 0.0397(17) Uani 1 1 d . . .
C8 C 0.4024(4) 0.2500 0.4051(11) 0.073(5) Uani 1 2 d S A .
H8A H 0.3861 0.3477 0.3959 0.109 Uiso 0.50 1 calc PR . .
H8B H 0.3802 0.1656 0.4066 0.109 Uiso 0.50 1 calc PR . .
H8C H 0.4233 0.2367 0.3272 0.109 Uiso 0.50 1 calc PR . .
C9 C 0.4399(4) -0.0507(11) 0.5669(11) 0.071(3) Uani 1 1 d . . .
H9A H 0.4670 -0.0899 0.5187 0.106 Uiso 1 1 calc R A .
H9B H 0.4132 -0.0566 0.5062 0.106 Uiso 1 1 calc R . .
H9C H 0.4344 -0.1126 0.6492 0.106 Uiso 1 1 calc R . .
C10 C 0.5053(3) 0.0631(16) 0.8154(10) 0.086(4) Uani 1 1 d . A .
H10A H 0.5365 0.0569 0.7792 0.129 Uiso 1 1 calc R . .
H10B H 0.4919 -0.0399 0.8189 0.129 Uiso 1 1 calc R . .
H10C H 0.5060 0.1069 0.9080 0.129 Uiso 1 1 calc R . .
N11 N 0.3585(7) 0.7500 0.2460(17) 0.116(6) Uani 1 2 d S . .
C11 C 0.3387(5) 0.7500 0.3456(14) 0.060(3) Uani 1 2 d S . .
C12 C 0.3139(5) 0.7500 0.4739(16) 0.093(6) Uani 1 2 d S . .
H12A H 0.2813 0.7667 0.4560 0.139 Uiso 0.50 1 calc PR . .
H12B H 0.3256 0.8323 0.5329 0.139 Uiso 0.50 1 calc PR . .
H12C H 0.3181 0.6510 0.5199 0.139 Uiso 0.50 1 calc PR . .

loop_
_atom_site_aniso_label
_atom_site_aniso_U_11
_atom_site_aniso_U_22
_atom_site_aniso_U_33
_atom_site_aniso_U_23
_atom_site_aniso_U_13
_atom_site_aniso_U_12
Ru1 0.0217(3) 0.0304(3) 0.0175(3) 0.000 0.0035(2) 0.000
I2 0.0313(3) 0.0575(4) 0.0406(4) 0.000 0.0031(3) 0.000
S2 0.0276(7) 0.0397(9) 0.0420(9) -0.0058(8) 0.0043(7) -0.0030(7)
S3 0.0279(11) 0.0549(15) 0.0204(9) 0.000 0.0023(8) 0.000
C1 0.029(4) 0.052(5) 0.129(9) 0.014(6) -0.017(5) -0.002(3)
N3 0.058(6) 0.072(7) 0.043(6) 0.000 0.005(5) 0.000
C4 0.041(7) 0.041(8) 0.030(6) 0.006(6) 0.005(5) -0.003(6)
C5 0.024(4) 0.054(6) 0.021(4) 0.000 0.006(3) 0.000
C6 0.034(3) 0.038(4) 0.039(4) -0.002(3) 0.018(3) 0.001(3)
C7 0.030(3) 0.067(5) 0.023(3) 0.011(3) 0.009(2) 0.014(3)
C8 0.036(6) 0.161(16) 0.022(5) 0.000 -0.001(4) 0.000
C9 0.089(7) 0.049(5) 0.073(6) -0.018(5) 0.049(6) -0.009(5)
C10 0.044(4) 0.156(12) 0.058(5) 0.055(7) 0.015(4) 0.038(6)
N11 0.180(18) 0.090(11) 0.077(10) 0.000 0.052(11) 0.000
C11 0.081(9) 0.052(7) 0.049(7) 0.000 0.001(7) 0.000
C12 0.045(7) 0.18(2) 0.056(9) 0.000 -0.004(7) 0.000

loop_
_geom_bond_atom_site_label_1
_geom_bond_atom_site_label_2
_geom_bond_distance
_geom_bond_site_symmetry_2
_geom_bond_publ_flag
Ru1 C7 2.198(6) 7_565 ?
Ru1 C7 2.198(6) . ?
Ru1 C5 2.199(9) . ?
Ru1 C6 2.202(6) 7_565 ?
Ru1 C6 2.202(6) . ?
Ru1 S2 2.2979(17) . ?
Ru1 S2 2.2979(17) 7_565 ?
Ru1 S3 2.309(2) . ?
S2 C2A 1.799(11) . ?
S2 C1 1.806(8) . ?
S2 C2 1.895(10) . ?
S3 C3 1.791(10) . ?
S3 C3 1.791(10) 7_565 ?
S3 C3A 1.894(11) . ?
S3 C3A 1.894(11) 7_565 ?
C1 C1 1.378(17) 7_565 ?
C2 C3 1.522(14) . ?
C2A C4 1.44(2) . ?
C2A C3A 1.521(15) . ?
N3 C4 1.229(16) . ?
N3 C4 1.229(16) 7 ?
C4 C4 1.81(3) 7 ?
C5 C6 1.434(9) 7_565 ?
C5 C6 1.434(9) . ?
C5 C8 1.484(13) . ?
C6 C7 1.410(10) . ?
C6 C9 1.490(11) . ?
C7 C7 1.434(17) 7_565 ?
C7 C10 1.510(10) . ?
N11 C11 1.105(18) . ?
C11 C12 1.415(19) . ?
